data_1550149
loop_
_publ_author_name
'Wang, Wenguang'
'Chu, Xiaoxiao'
'Jin, Jihao'
'Ming, Bangrong'
'Pang, Maofu'
'Yu, Xin'
'Tung, Chen-Ho'

_publ_section_title
;
 Bimetallic Nickel-Cobalt Hydride in H2 Activation and Catalytic Proton
 Reduction
;
_journal_name_full 'Chemical Science'
_journal_paper_doi 10.1039/C8SC04346A
_journal_year 2019
_chemical_formula_moiety 'C H2 Cl2, C39 H45 Cl Co Ni P2 S2, F6 P'
_chemical_formula_sum 'C40 H47 Cl3 Co F6 Ni P3 S2'
_chemical_formula_weight 1022.79
_space_group_crystal_system monoclinic
_space_group_IT_number 14
_space_group_name_Hall '-P 2yn'
_space_group_name_H-M_alt 'P 1 21/n 1'
_symmetry_space_group_name_Hall '-P 2yn'
_symmetry_space_group_name_H-M 'P 1 21/n 1'
_atom_sites_solution_hydrogens geom
_audit_creation_date 2018-02-27
_audit_creation_method
;
Olex2 1.2-beta
(compiled 2018.02.02 svn.r3481 for OlexSys, GUI svn.r5470)
;
_audit_update_record
;
2018-05-08 deposited with the CCDC.
2018-10-29 downloaded from the CCDC.
;
_cell_angle_alpha 90
_cell_angle_beta 103.789(2)
_cell_angle_gamma 90
_cell_formula_units_Z 4
_cell_length_a 14.1464(3)
_cell_length_b 13.3562(4)
_cell_length_c 25.4313(7)
_cell_measurement_reflns_used 8312
_cell_measurement_temperature 293(2)
_cell_measurement_theta_max 72.5850
_cell_measurement_theta_min 3.7450
_cell_volume 4666.6(2)
_computing_molecular_graphics 'Olex2 (Dolomanov et al., 2009)'
_computing_publication_material 'Olex2 (Dolomanov et al., 2009)'
_computing_structure_refinement 'ShelXL (Sheldrick, 2015)'
_diffrn_ambient_temperature 293(2)
_diffrn_measured_fraction_theta_full 0.982
_diffrn_measured_fraction_theta_max 0.930
_diffrn_measurement_device_type 'XtaLAB Synergy, Dualflex, HyPix'
_diffrn_radiation_type CuK\a
_diffrn_radiation_wavelength 1.54184
_diffrn_reflns_av_R_equivalents 0.0606
_diffrn_reflns_av_unetI/netI 0.0572
_diffrn_reflns_Laue_measured_fraction_full 0.982
_diffrn_reflns_Laue_measured_fraction_max 0.930
_diffrn_reflns_limit_h_max 14
_diffrn_reflns_limit_h_min -17
_diffrn_reflns_limit_k_max 9
_diffrn_reflns_limit_k_min -16
_diffrn_reflns_limit_l_max 32
_diffrn_reflns_limit_l_min -32
_diffrn_reflns_number 28729
_diffrn_reflns_point_group_measured_fraction_full 0.982
_diffrn_reflns_point_group_measured_fraction_max 0.930
_diffrn_reflns_theta_full 67.684
_diffrn_reflns_theta_max 77.172
_diffrn_reflns_theta_min 3.579
_exptl_absorpt_coefficient_mu 7.121
_exptl_crystal_density_diffrn 1.456
_exptl_crystal_description solid
_exptl_crystal_F_000 2096
_refine_diff_density_max 1.181
_refine_diff_density_min -1.066
_refine_diff_density_rms 0.114
_refine_ls_extinction_method none
_refine_ls_goodness_of_fit_ref 1.067
_refine_ls_hydrogen_treatment constr
_refine_ls_matrix_type full
_refine_ls_number_parameters 510
_refine_ls_number_reflns 9191
_refine_ls_number_restraints 60
_refine_ls_restrained_S_all 1.085
_refine_ls_R_factor_all 0.1301
_refine_ls_R_factor_gt 0.0956
_refine_ls_shift/su_max 0.000
_refine_ls_shift/su_mean 0.000
_refine_ls_structure_factor_coef Fsqd
_refine_ls_weighting_details 'w=1/[\s^2^(Fo^2^)+(0.0702P)^2^+33.7617P] where P=(Fo^2^+2Fc^2^)/3'
_refine_ls_weighting_scheme calc
_refine_ls_wR_factor_gt 0.2144
_refine_ls_wR_factor_ref 0.2377
_reflns_Friedel_coverage 0.000
_reflns_number_gt 6565
_reflns_number_total 9191
_reflns_threshold_expression 'I > 2\s(I)'
_cod_data_source_file c8sc04346a2.cif
_cod_data_source_block 180226cxx-2_sq
_cod_database_code 1550149
_shelx_shelxl_version_number 2014/7
_shelx_space_group_comment
;
The symmetry employed for this shelxl refinement is uniquely defined
by the following loop, which should always be used as a source of
symmetry information in preference to the above space-group names.
They are only intended as comments.
;
_olex2_refinement_description
;
1. Fixed Uiso
 At 1.2 times of:
  All C(H) groups, All C(H,H) groups
 At 1.5 times of:
  All C(H,H,H) groups
2. Uiso/Uaniso restraints and constraints
C4 \\sim C5 \\sim C6 \\sim C7 \\sim C8 \\sim C9 \\sim C10 \\sim C11 \\sim C12
\\sim C13: within 1.7A with sigma of 0.004 and sigma for terminal atoms of 0.008
3.a Secondary CH2 refined with riding coordinates:
 C0AA(H0AA,H0AB), C1(H1A,H1B), C2(H2A,H2B), C3(H3A,H3B), C14(H14A,H14B),
 C15(H15A,H15B)
3.b Aromatic/amide H refined with riding coordinates:
 C17(H17), C18(H18), C19(H19), C20(H20), C21(H21), C22(H22), C24(H24),
 C25(H25), C26(H26), C27(H27), C28(H28), C29(H29), C30(H30), C31(H31), C32(H32),
  C34(H34), C35(H35), C36(H36), C37(H37), C38(H38)
3.c Idealised Me refined as rotating group:
 C4(H4A,H4B,H4C), C5(H5A,H5B,H5C), C6(H6A,H6B,H6C), C7(H7A,H7B,H7C), C8(H8A,
 H8B,H8C)
;
_olex2_submission_special_instructions 'No special instructions were received'

loop_
_space_group_symop_operation_xyz
'x, y, z'
'-x+1/2, y+1/2, -z+1/2'
'-x, -y, -z'
'x-1/2, -y-1/2, z-1/2'

loop_
_atom_site_label
_atom_site_type_symbol
_atom_site_fract_x
_atom_site_fract_y
_atom_site_fract_z
_atom_site_U_iso_or_equiv
_atom_site_adp_type
_atom_site_occupancy
_atom_site_site_symmetry_order
_atom_site_calc_flag
_atom_site_refinement_flags_posn
_atom_site_refinement_flags_adp
C0AA C 0.8226(10) 0.8238(10) 0.6333(5) 0.102(4) Uani 1 1 d . .
H0AA H 0.8782 0.8384 0.6629 0.122 Uiso 1 1 calc R .
H0AB H 0.8089 0.8827 0.6104 0.122 Uiso 1 1 calc R .
C1 C 0.4125(5) 0.7469(8) 0.3093(4) 0.063(2) Uani 1 1 d . .
H1A H 0.4014 0.8011 0.2831 0.076 Uiso 1 1 calc R .
H1B H 0.3493 0.7210 0.3111 0.076 Uiso 1 1 calc R .
C2 C 0.4619(6) 0.7901(7) 0.3648(4) 0.063(2) Uani 1 1 d . .
H2A H 0.5220 0.8223 0.3620 0.076 Uiso 1 1 calc R .
H2B H 0.4200 0.8413 0.3739 0.076 Uiso 1 1 calc R .
C3 C 0.4853(5) 0.7151(7) 0.4106(3) 0.056(2) Uani 1 1 d . .
H3A H 0.4247 0.6863 0.4150 0.067 Uiso 1 1 calc R .
H3B H 0.5145 0.7507 0.4437 0.067 Uiso 1 1 calc R .
C4 C 0.2683(7) 0.5565(10) 0.3526(6) 0.100(3) Uani 1 1 d . U
H4A H 0.2936 0.5978 0.3836 0.151 Uiso 1 1 calc GR .
H4B H 0.2128 0.5201 0.3579 0.151 Uiso 1 1 calc GR .
H4C H 0.2493 0.5978 0.3210 0.151 Uiso 1 1 calc GR .
C5 C 0.2953(7) 0.4768(9) 0.2392(5) 0.086(3) Uani 1 1 d . U
H5A H 0.2775 0.5461 0.2397 0.129 Uiso 1 1 calc GR .
H5B H 0.2375 0.4365 0.2302 0.129 Uiso 1 1 calc GR .
H5C H 0.3325 0.4667 0.2127 0.129 Uiso 1 1 calc GR .
C6 C 0.4576(8) 0.3143(8) 0.2604(5) 0.093(3) Uani 1 1 d . U
H6A H 0.4631 0.3582 0.2314 0.140 Uiso 1 1 calc GR .
H6B H 0.4097 0.2638 0.2469 0.140 Uiso 1 1 calc GR .
H6C H 0.5193 0.2831 0.2752 0.140 Uiso 1 1 calc GR .
C7 C 0.5423(9) 0.2914(11) 0.3872(6) 0.124(4) Uani 1 1 d . U
H7A H 0.5888 0.2833 0.3656 0.186 Uiso 1 1 calc GR .
H7B H 0.5125 0.2280 0.3909 0.186 Uiso 1 1 calc GR .
H7C H 0.5747 0.3159 0.4224 0.186 Uiso 1 1 calc GR .
C8 C 0.4196(10) 0.4406(12) 0.4444(6) 0.123(4) Uani 1 1 d . U
H8A H 0.4811 0.4151 0.4645 0.184 Uiso 1 1 calc GR .
H8B H 0.3678 0.4037 0.4539 0.184 Uiso 1 1 calc GR .
H8C H 0.4142 0.5100 0.4529 0.184 Uiso 1 1 calc GR .
C9 C 0.3449(7) 0.4844(9) 0.3453(5) 0.0791(18) Uani 1 1 d . U
C10 C 0.3553(6) 0.4470(8) 0.2942(5) 0.0742(17) Uani 1 1 d . U
C11 C 0.4277(7) 0.3732(8) 0.3035(5) 0.0793(18) Uani 1 1 d . U
C12 C 0.4628(8) 0.3674(10) 0.3595(6) 0.0911(19) Uani 1 1 d . U
C13 C 0.4129(8) 0.4294(10) 0.3849(5) 0.0901(19) Uani 1 1 d . U
C14 C 0.8080(5) 0.7805(7) 0.2976(3) 0.0489(19) Uani 1 1 d . .
H14A H 0.8387 0.7893 0.2676 0.059 Uiso 1 1 calc R .
H14B H 0.8138 0.8426 0.3179 0.059 Uiso 1 1 calc R .
C15 C 0.8560(5) 0.6956(7) 0.3338(3) 0.051(2) Uani 1 1 d . .
H15A H 0.9217 0.7138 0.3525 0.061 Uiso 1 1 calc R .
H15B H 0.8586 0.6358 0.3125 0.061 Uiso 1 1 calc R .
C16 C 0.8099(5) 0.7766(6) 0.4291(3) 0.0411(16) Uani 1 1 d . .
C17 C 0.7395(5) 0.8319(6) 0.4446(3) 0.0508(19) Uani 1 1 d . .
H17 H 0.6743 0.8182 0.4293 0.061 Uiso 1 1 calc R .
C18 C 0.7636(6) 0.9082(7) 0.4830(4) 0.059(2) Uani 1 1 d . .
H18 H 0.7150 0.9458 0.4926 0.071 Uiso 1 1 calc R .
C19 C 0.8601(7) 0.9274(7) 0.5063(4) 0.058(2) Uani 1 1 d . .
H19 H 0.8765 0.9753 0.5335 0.070 Uiso 1 1 calc R .
C20 C 0.9323(6) 0.8766(7) 0.4899(4) 0.058(2) Uani 1 1 d . .
H20 H 0.9972 0.8932 0.5040 0.069 Uiso 1 1 calc R .
C21 C 0.9078(5) 0.8004(6) 0.4523(3) 0.052(2) Uani 1 1 d . .
H21 H 0.9569 0.7644 0.4422 0.062 Uiso 1 1 calc R .
C22 C 0.8100(6) 0.5527(7) 0.4726(4) 0.064(2) Uani 1 1 d . .
H22 H 0.7740 0.6004 0.4860 0.077 Uiso 1 1 calc R .
C23 C 0.8295(5) 0.5658(7) 0.4230(3) 0.0500(19) Uani 1 1 d . .
C24 C 0.8818(7) 0.4934(7) 0.4036(4) 0.064(2) Uani 1 1 d . .
H24 H 0.8943 0.4997 0.3695 0.077 Uiso 1 1 calc R .
C25 C 0.9157(7) 0.4102(8) 0.4361(5) 0.078(3) Uani 1 1 d . .
H25 H 0.9530 0.3622 0.4238 0.094 Uiso 1 1 calc R .
C26 C 0.8953(7) 0.3985(8) 0.4847(5) 0.081(3) Uani 1 1 d . .
H26 H 0.9169 0.3421 0.5055 0.097 Uiso 1 1 calc R .
C27 C 0.8438(8) 0.4684(9) 0.5029(5) 0.080(3) Uani 1 1 d . .
H27 H 0.8303 0.4604 0.5367 0.096 Uiso 1 1 calc R .
C28 C 0.6308(6) 0.9428(6) 0.2930(4) 0.055(2) Uani 1 1 d . .
H28 H 0.6802 0.9377 0.3244 0.066 Uiso 1 1 calc R .
C29 C 0.5756(8) 1.0287(7) 0.2828(5) 0.075(3) Uani 1 1 d . .
H29 H 0.5883 1.0815 0.3074 0.090 Uiso 1 1 calc R .
C30 C 0.5018(8) 1.0370(8) 0.2367(6) 0.083(3) Uani 1 1 d . .
H30 H 0.4651 1.0954 0.2296 0.100 Uiso 1 1 calc R .
C31 C 0.4834(7) 0.9586(8) 0.2016(5) 0.081(3) Uani 1 1 d . .
H31 H 0.4328 0.9637 0.1708 0.097 Uiso 1 1 calc R .
C32 C 0.5381(6) 0.8715(7) 0.2106(4) 0.059(2) Uani 1 1 d . .
H32 H 0.5247 0.8187 0.1861 0.071 Uiso 1 1 calc R .
C33 C 0.6131(5) 0.8643(6) 0.2569(3) 0.0435(17) Uani 1 1 d . .
C34 C 0.7123(6) 0.7375(7) 0.1687(3) 0.053(2) Uani 1 1 d . .
H34 H 0.7428 0.7991 0.1771 0.063 Uiso 1 1 calc R .
C35 C 0.7074(7) 0.6945(9) 0.1185(3) 0.066(3) Uani 1 1 d . .
H35 H 0.7349 0.7270 0.0935 0.079 Uiso 1 1 calc R .
C36 C 0.6613(7) 0.6027(8) 0.1058(4) 0.065(3) Uani 1 1 d . .
H36 H 0.6588 0.5730 0.0724 0.078 Uiso 1 1 calc R .
C37 C 0.6192(6) 0.5558(7) 0.1429(4) 0.060(2) Uani 1 1 d . .
H37 H 0.5866 0.4955 0.1336 0.072 Uiso 1 1 calc R .
C38 C 0.6245(6) 0.5963(7) 0.1938(3) 0.053(2) Uani 1 1 d . .
H38 H 0.5975 0.5630 0.2188 0.063 Uiso 1 1 calc R .
C39 C 0.6718(5) 0.6889(6) 0.2067(3) 0.0424(17) Uani 1 1 d . .
Cl1 Cl 0.63290(12) 0.47220(14) 0.31786(8) 0.0478(4) Uani 1 1 d . .
Cl2 Cl 0.8496(3) 0.7222(3) 0.59557(15) 0.1325(15) Uani 1 1 d . .
Cl3 Cl 0.7271(5) 0.7964(6) 0.6575(3) 0.278(5) Uani 1 1 d . .
Co1 Co 0.48483(8) 0.51073(10) 0.33673(5) 0.0467(3) Uani 1 1 d . .
F1 F 0.1141(4) 0.7184(6) 0.3968(3) 0.0917(19) Uani 1 1 d . .
F2 F 0.0962(6) 0.8820(8) 0.3794(4) 0.160(4) Uani 1 1 d . .
F3 F 0.2180(5) 0.7977(6) 0.3563(3) 0.113(3) Uani 1 1 d . .
F4 F 0.2506(7) 0.9087(6) 0.4240(5) 0.163(4) Uani 1 1 d . .
F5 F 0.2674(4) 0.7447(5) 0.4410(2) 0.0824(17) Uani 1 1 d . .
F6 F 0.1477(4) 0.8302(4) 0.4649(3) 0.0830(17) Uani 1 1 d . .
Ni1 Ni 0.63210(7) 0.66335(9) 0.33436(5) 0.0371(3) Uani 1 1 d . .
P1 P 0.67918(12) 0.74649(15) 0.27241(7) 0.0380(4) Uani 1 1 d . .
P2 P 0.78087(11) 0.67367(15) 0.38247(7) 0.0392(4) Uani 1 1 d . .
P3 P 0.18293(19) 0.8145(2) 0.41087(13) 0.0738(8) Uani 1 1 d . .
S1 S 0.56729(12) 0.61190(17) 0.40276(8) 0.0481(5) Uani 1 1 d . .
S2 S 0.47839(11) 0.64892(15) 0.28476(8) 0.0446(4) Uani 1 1 d . .

loop_
_atom_site_aniso_label
_atom_site_aniso_U_11
_atom_site_aniso_U_22
_atom_site_aniso_U_33
_atom_site_aniso_U_23
_atom_site_aniso_U_13
_atom_site_aniso_U_12
C0AA 0.104(9) 0.110(10) 0.091(8) 0.002(7) 0.022(7) -0.037(8)
C1 0.026(4) 0.093(7) 0.071(6) 0.004(5) 0.013(4) 0.015(4)
C2 0.032(4) 0.075(6) 0.085(6) -0.014(5) 0.021(4) 0.006(4)
C3 0.036(4) 0.078(6) 0.060(5) -0.019(5) 0.024(4) -0.008(4)
C4 0.051(4) 0.111(7) 0.152(7) -0.048(6) 0.050(5) -0.029(5)
C5 0.059(5) 0.081(6) 0.108(6) -0.008(5) -0.001(5) -0.030(5)
C6 0.064(5) 0.070(6) 0.154(7) -0.035(5) 0.042(5) -0.020(4)
C7 0.085(6) 0.110(7) 0.164(8) 0.040(7) 0.006(6) -0.021(6)
C8 0.105(6) 0.146(7) 0.119(7) -0.001(7) 0.030(6) -0.063(6)
C9 0.047(3) 0.088(4) 0.113(4) -0.018(3) 0.040(3) -0.031(3)
C10 0.042(3) 0.077(4) 0.109(4) -0.017(3) 0.030(3) -0.028(3)
C11 0.048(3) 0.077(4) 0.119(4) -0.013(3) 0.032(3) -0.029(3)
C12 0.058(3) 0.092(4) 0.125(4) 0.003(4) 0.026(3) -0.032(3)
C13 0.063(3) 0.099(4) 0.114(4) -0.005(4) 0.032(3) -0.040(3)
C14 0.032(3) 0.073(6) 0.045(4) -0.003(4) 0.015(3) -0.007(4)
C15 0.021(3) 0.075(6) 0.057(5) -0.012(4) 0.007(3) 0.000(3)
C16 0.028(3) 0.052(5) 0.042(4) 0.007(3) 0.007(3) -0.006(3)
C17 0.034(4) 0.051(5) 0.066(5) -0.008(4) 0.009(3) 0.001(3)
C18 0.053(5) 0.055(5) 0.071(6) -0.013(4) 0.021(4) -0.004(4)
C19 0.064(5) 0.054(5) 0.056(5) -0.007(4) 0.015(4) -0.013(4)
C20 0.046(4) 0.054(5) 0.067(5) -0.011(4) 0.005(4) -0.010(4)
C21 0.028(3) 0.053(5) 0.070(5) -0.009(4) 0.005(3) -0.006(3)
C22 0.053(5) 0.063(6) 0.073(6) 0.007(5) 0.008(4) 0.006(4)
C23 0.030(3) 0.062(5) 0.054(5) -0.007(4) 0.001(3) -0.003(3)
C24 0.060(5) 0.062(6) 0.068(6) -0.003(5) 0.011(4) 0.006(5)
C25 0.064(6) 0.054(6) 0.114(9) -0.003(6) 0.018(6) 0.017(5)
C26 0.058(6) 0.061(7) 0.111(9) 0.016(6) -0.005(6) 0.006(5)
C27 0.081(7) 0.079(8) 0.077(7) 0.030(6) 0.013(6) 0.005(6)
C28 0.051(4) 0.036(4) 0.079(6) -0.011(4) 0.021(4) -0.009(4)
C29 0.077(7) 0.042(5) 0.114(9) -0.022(5) 0.040(6) -0.009(5)
C30 0.067(6) 0.054(6) 0.137(10) -0.008(7) 0.041(7) 0.015(5)
C31 0.048(5) 0.080(8) 0.111(9) 0.003(7) 0.013(5) 0.028(5)
C32 0.043(4) 0.063(6) 0.070(6) -0.006(4) 0.009(4) 0.008(4)
C33 0.034(3) 0.045(4) 0.058(4) -0.004(4) 0.024(3) -0.009(3)
C34 0.048(4) 0.067(6) 0.046(4) 0.000(4) 0.017(3) 0.010(4)
C35 0.060(5) 0.102(8) 0.039(4) 0.006(5) 0.016(4) 0.020(5)
C36 0.065(6) 0.076(7) 0.048(5) -0.011(5) -0.001(4) 0.028(5)
C37 0.059(5) 0.054(5) 0.057(5) -0.010(4) -0.006(4) 0.018(4)
C38 0.049(4) 0.057(5) 0.049(4) 0.002(4) 0.006(3) 0.010(4)
C39 0.030(3) 0.049(5) 0.048(4) 0.000(3) 0.008(3) 0.010(3)
Cl1 0.0313(8) 0.0469(11) 0.0662(11) 0.0004(9) 0.0137(7) -0.0021(7)
Cl2 0.159(4) 0.119(3) 0.101(3) 0.007(2) -0.006(2) 0.017(3)
Cl3 0.220(6) 0.336(9) 0.341(9) -0.205(8) 0.191(7) -0.214(7)
Co1 0.0278(6) 0.0580(9) 0.0555(7) -0.0020(6) 0.0124(5) -0.0117(5)
F1 0.052(3) 0.132(6) 0.097(4) -0.019(4) 0.030(3) -0.003(3)
F2 0.154(7) 0.201(9) 0.156(7) 0.098(7) 0.100(6) 0.135(7)
F3 0.101(5) 0.145(6) 0.117(5) 0.053(5) 0.077(4) 0.067(5)
F4 0.169(8) 0.075(5) 0.302(13) -0.013(6) 0.171(9) -0.020(5)
F5 0.055(3) 0.095(4) 0.098(4) 0.000(3) 0.020(3) 0.027(3)
F6 0.082(4) 0.072(4) 0.112(5) -0.005(3) 0.058(3) 0.008(3)
Ni1 0.0192(5) 0.0486(7) 0.0440(6) -0.0036(5) 0.0087(4) -0.0037(5)
P1 0.0254(7) 0.0459(11) 0.0435(9) -0.0048(8) 0.0099(7) -0.0040(7)
P2 0.0222(7) 0.0498(11) 0.0454(10) -0.0046(8) 0.0080(7) -0.0011(7)
P3 0.0628(14) 0.0678(17) 0.107(2) 0.0207(15) 0.0536(14) 0.0246(13)
S1 0.0307(8) 0.0692(14) 0.0473(10) -0.0026(9) 0.0150(7) -0.0084(8)
S2 0.0210(7) 0.0592(12) 0.0525(10) -0.0036(9) 0.0067(7) -0.0030(7)

loop_
_atom_type_symbol
_atom_type_description
_atom_type_scat_dispersion_real
_atom_type_scat_dispersion_imag
_atom_type_scat_source
C C 0.0181 0.0091 'International Tables Vol C Tables 4.2.6.8 and 6.1.1.4'
H H 0.0000 0.0000 'International Tables Vol C Tables 4.2.6.8 and 6.1.1.4'
Cl Cl 0.3639 0.7018 'International Tables Vol C Tables 4.2.6.8 and 6.1.1.4'
Co Co -2.3653 3.6143 'International Tables Vol C Tables 4.2.6.8 and 6.1.1.4'
F F 0.0727 0.0534 'International Tables Vol C Tables 4.2.6.8 and 6.1.1.4'
Ni Ni -3.0029 0.5091 'International Tables Vol C Tables 4.2.6.8 and 6.1.1.4'
P P 0.2955 0.4335 'International Tables Vol C Tables 4.2.6.8 and 6.1.1.4'
S S 0.3331 0.5567 'International Tables Vol C Tables 4.2.6.8 and 6.1.1.4'

loop_
_geom_angle_atom_site_label_1
_geom_angle_atom_site_label_2
_geom_angle_atom_site_label_3
_geom_angle
H0AA C0AA H0AB 108.2
Cl2 C0AA H0AA 109.8
Cl2 C0AA H0AB 109.8
Cl3 C0AA H0AA 109.8
Cl3 C0AA H0AB 109.8
Cl3 C0AA Cl2 109.6(7)
H1A C1 H1B 107.4
C2 C1 H1A 108.4
C2 C1 H1B 108.4
C2 C1 S2 115.6(5)
S2 C1 H1A 108.4
S2 C1 H1B 108.4
C1 C2 H2A 108.4
C1 C2 H2B 108.4
H2A C2 H2B 107.5
C3 C2 C1 115.4(8)
C3 C2 H2A 108.4
C3 C2 H2B 108.4
C2 C3 H3A 108.3
C2 C3 H3B 108.3
C2 C3 S1 116.1(6)
H3A C3 H3B 107.4
S1 C3 H3A 108.3
S1 C3 H3B 108.3
H4A C4 H4B 109.5
H4A C4 H4C 109.5
H4B C4 H4C 109.5
C9 C4 H4A 109.5
C9 C4 H4B 109.5
C9 C4 H4C 109.5
H5A C5 H5B 109.5
H5A C5 H5C 109.5
H5B C5 H5C 109.5
C10 C5 H5A 109.5
C10 C5 H5B 109.5
C10 C5 H5C 109.5
H6A C6 H6B 109.5
H6A C6 H6C 109.5
H6B C6 H6C 109.5
C11 C6 H6A 109.5
C11 C6 H6B 109.5
C11 C6 H6C 109.5
H7A C7 H7B 109.5
H7A C7 H7C 109.5
H7B C7 H7C 109.5
C12 C7 H7A 109.5
C12 C7 H7B 109.5
C12 C7 H7C 109.5
H8A C8 H8B 109.5
H8A C8 H8C 109.5
H8B C8 H8C 109.5
C13 C8 H8A 109.5
C13 C8 H8B 109.5
C13 C8 H8C 109.5
C4 C9 Co1 130.0(8)
C10 C9 C4 124.9(11)
C10 C9 Co1 69.9(5)
C13 C9 C4 129.3(12)
C13 C9 C10 105.3(10)
C13 C9 Co1 70.1(6)
C5 C10 Co1 127.5(7)
C9 C10 C5 126.4(10)
C9 C10 Co1 69.7(5)
C11 C10 C5 124.7(11)
C11 C10 C9 108.8(11)
C11 C10 Co1 71.4(6)
C6 C11 Co1 127.5(7)
C10 C11 C6 124.9(12)
C10 C11 Co1 69.4(6)
C12 C11 C6 128.9(12)
C12 C11 C10 106.2(11)
C12 C11 Co1 68.2(7)
C7 C12 Co1 126.7(8)
C11 C12 C7 122.9(13)
C11 C12 Co1 72.5(7)
C13 C12 C7 126.1(14)
C13 C12 C11 110.8(12)
C13 C12 Co1 72.1(8)
C8 C13 Co1 128.4(8)
C9 C13 C8 122.2(13)
C9 C13 Co1 69.9(6)
C12 C13 C8 129.0(14)
C12 C13 C9 108.8(12)
C12 C13 Co1 69.7(7)
H14A C14 H14B 108.6
C15 C14 H14A 110.4
C15 C14 H14B 110.4
C15 C14 P1 106.8(5)
P1 C14 H14A 110.4
P1 C14 H14B 110.4
C14 C15 H15A 110.5
C14 C15 H15B 110.5
C14 C15 P2 106.4(5)
H15A C15 H15B 108.6
P2 C15 H15A 110.5
P2 C15 H15B 110.5
C17 C16 C21 117.9(7)
C17 C16 P2 122.3(5)
C21 C16 P2 119.8(6)
C16 C17 H17 119.3
C16 C17 C18 121.4(7)
C18 C17 H17 119.3
C17 C18 H18 120.3
C19 C18 C17 119.3(8)
C19 C18 H18 120.3
C18 C19 H19 119.7
C20 C19 C18 120.7(8)
C20 C19 H19 119.7
C19 C20 H20 120.2
C19 C20 C21 119.6(8)
C21 C20 H20 120.2
C16 C21 H21 119.5
C20 C21 C16 121.0(8)
C20 C21 H21 119.5
C23 C22 H22 120.0
C23 C22 C27 120.1(10)
C27 C22 H22 120.0
C22 C23 C24 119.0(9)
C22 C23 P2 119.8(7)
C24 C23 P2 121.2(7)
C23 C24 H24 120.5
C23 C24 C25 119.0(10)
C25 C24 H24 120.5
C24 C25 H25 119.5
C26 C25 C24 121.0(10)
C26 C25 H25 119.5
C25 C26 H26 120.2
C27 C26 C25 119.6(10)
C27 C26 H26 120.2
C22 C27 H27 119.3
C26 C27 C22 121.3(11)
C26 C27 H27 119.3
C29 C28 H28 119.9
C29 C28 C33 120.3(9)
C33 C28 H28 119.9
C28 C29 H29 119.7
C28 C29 C30 120.5(9)
C30 C29 H29 119.7
C29 C30 H30 120.5
C31 C30 C29 119.0(10)
C31 C30 H30 120.5
C30 C31 H31 119.1
C30 C31 C32 121.8(10)
C32 C31 H31 119.1
C31 C32 H32 120.6
C31 C32 C33 118.8(9)
C33 C32 H32 120.6
C28 C33 C32 119.6(8)
C28 C33 P1 120.6(6)
C32 C33 P1 119.5(6)
C35 C34 H34 119.8
C35 C34 C39 120.4(9)
C39 C34 H34 119.8
C34 C35 H35 120.0
C34 C35 C36 119.9(9)
C36 C35 H35 120.0
C35 C36 H36 120.1
C37 C36 C35 119.7(8)
C37 C36 H36 120.1
C36 C37 H37 119.2
C36 C37 C38 121.6(9)
C38 C37 H37 119.2
C37 C38 H38 120.7
C37 C38 C39 118.6(8)
C39 C38 H38 120.7
C34 C39 C38 119.9(7)
C34 C39 P1 119.7(6)
C38 C39 P1 120.4(6)
Co1 Cl1 Ni1 73.03(7)
C9 Co1 C10 40.4(4)
C9 Co1 C11 67.0(4)
C9 Co1 C13 40.0(5)
C9 Co1 Cl1 156.6(3)
C9 Co1 Ni1 145.4(3)
C9 Co1 S1 111.2(3)
C9 Co1 S2 107.1(4)
C10 Co1 C11 39.2(4)
C10 Co1 C13 66.2(5)
C10 Co1 Cl1 122.1(3)
C10 Co1 Ni1 145.1(3)
C10 Co1 S1 150.5(3)
C10 Co1 S2 97.0(3)
C11 Co1 Cl1 90.1(3)
C11 Co1 Ni1 143.9(3)
C11 Co1 S1 154.9(4)
C11 Co1 S2 121.4(4)
C12 Co1 C9 66.3(5)
C12 Co1 C10 65.7(5)
C12 Co1 C11 39.3(5)
C12 Co1 C13 38.2(5)
C12 Co1 Cl1 93.3(4)
C12 Co1 Ni1 144.6(3)
C12 Co1 S1 115.9(4)
C12 Co1 S2 160.5(4)
C13 Co1 C11 65.4(5)
C13 Co1 Cl1 126.9(4)
C13 Co1 Ni1 145.9(3)
C13 Co1 S1 96.5(4)
C13 Co1 S2 144.6(4)
Cl1 Co1 Ni1 57.78(6)
S1 Co1 Cl1 87.39(8)
S1 Co1 Ni1 49.65(6)
S1 Co1 S2 83.54(8)
S2 Co1 Cl1 88.43(8)
S2 Co1 Ni1 49.33(5)
Cl1 Ni1 Co1 49.20(5)
P1 Ni1 Cl1 112.04(8)
P1 Ni1 Co1 135.94(7)
P1 Ni1 P2 87.27(8)
P1 Ni1 S1 166.27(10)
P1 Ni1 S2 93.45(8)
P2 Ni1 Cl1 96.48(8)
P2 Ni1 Co1 129.18(8)
P2 Ni1 S1 95.86(8)
P2 Ni1 S2 178.71(10)
S1 Ni1 Cl1 80.96(8)
S1 Ni1 Co1 49.47(6)
S2 Ni1 Cl1 82.26(7)
S2 Ni1 Co1 49.70(6)
S2 Ni1 S1 83.68(7)
C14 P1 Ni1 109.0(3)
C33 P1 C14 106.0(4)
C33 P1 Ni1 111.7(2)
C39 P1 C14 105.1(3)
C39 P1 C33 104.5(3)
C39 P1 Ni1 119.5(3)
C15 P2 Ni1 105.6(2)
C16 P2 C15 104.2(4)
C16 P2 C23 103.7(3)
C16 P2 Ni1 117.3(2)
C23 P2 C15 108.0(4)
C23 P2 Ni1 117.1(3)
F2 P3 F1 89.3(5)
F2 P3 F3 90.3(4)
F2 P3 F6 89.9(4)
F3 P3 F1 89.5(4)
F4 P3 F1 179.4(5)
F4 P3 F2 90.7(6)
F4 P3 F3 89.9(5)
F4 P3 F6 90.6(4)
F5 P3 F1 89.0(4)
F5 P3 F2 178.2(6)
F5 P3 F3 89.0(3)
F5 P3 F4 91.0(5)
F5 P3 F6 90.9(3)
F6 P3 F1 90.0(3)
F6 P3 F3 179.5(4)
C3 S1 Co1 107.6(3)
C3 S1 Ni1 103.7(3)
Co1 S1 Ni1 80.88(7)
C1 S2 Co1 110.0(3)
C1 S2 Ni1 104.7(3)
Ni1 S2 Co1 80.97(7)

loop_
_geom_bond_atom_site_label_1
_geom_bond_atom_site_label_2
_geom_bond_distance
C0AA H0AA 0.9700
C0AA H0AB 0.9700
C0AA Cl2 1.756(14)
C0AA Cl3 1.654(13)
C1 H1A 0.9700
C1 H1B 0.9700
C1 C2 1.530(12)
C1 S2 1.803(9)
C2 H2A 0.9700
C2 H2B 0.9700
C2 C3 1.513(13)
C3 H3A 0.9700
C3 H3B 0.9700
C3 S1 1.842(9)
C4 H4A 0.9600
C4 H4B 0.9600
C4 H4C 0.9600
C4 C9 1.494(15)
C5 H5A 0.9600
C5 H5B 0.9600
C5 H5C 0.9600
C5 C10 1.507(15)
C6 H6A 0.9600
C6 H6B 0.9600
C6 H6C 0.9600
C6 C11 1.489(15)
C7 H7A 0.9600
C7 H7B 0.9600
C7 H7C 0.9600
C7 C12 1.553(18)
C8 H8A 0.9600
C8 H8B 0.9600
C8 H8C 0.9600
C8 C13 1.502(17)
C9 C10 1.431(14)
C9 C13 1.420(17)
C9 Co1 2.073(8)
C10 C11 1.400(15)
C10 Co1 2.075(9)
C11 C12 1.395(16)
C11 Co1 2.101(10)
C12 C13 1.348(17)
C12 Co1 2.045(12)
C13 Co1 2.076(11)
C14 H14A 0.9700
C14 H14B 0.9700
C14 C15 1.515(11)
C14 P1 1.839(7)
C15 H15A 0.9700
C15 H15B 0.9700
C15 P2 1.837(8)
C16 C17 1.372(10)
C16 C21 1.407(9)
C16 P2 1.798(8)
C17 H17 0.9300
C17 C18 1.396(11)
C18 H18 0.9300
C18 C19 1.377(12)
C19 H19 0.9300
C19 C20 1.371(12)
C20 H20 0.9300
C20 C21 1.383(11)
C21 H21 0.9300
C22 H22 0.9300
C22 C23 1.364(12)
C22 C27 1.384(13)
C23 C24 1.380(12)
C23 P2 1.809(9)
C24 H24 0.9300
C24 C25 1.399(14)
C25 H25 0.9300
C25 C26 1.345(15)
C26 H26 0.9300
C26 C27 1.334(15)
C27 H27 0.9300
C28 H28 0.9300
C28 C29 1.377(13)
C28 C33 1.377(11)
C29 H29 0.9300
C29 C30 1.377(16)
C30 H30 0.9300
C30 C31 1.359(15)
C31 H31 0.9300
C31 C32 1.386(13)
C32 H32 0.9300
C32 C33 1.387(11)
C33 P1 1.825(8)
C34 H34 0.9300
C34 C35 1.385(11)
C34 C39 1.396(11)
C35 H35 0.9300
C35 C36 1.390(14)
C36 H36 0.9300
C36 C37 1.380(14)
C37 H37 0.9300
C37 C38 1.388(11)
C38 H38 0.9300
C38 C39 1.406(11)
C39 P1 1.820(8)
Cl1 Co1 2.316(2)
Cl1 Ni1 2.588(2)
Co1 Ni1 2.9257(16)
Co1 S1 2.252(2)
Co1 S2 2.259(2)
F1 P3 1.600(7)
F2 P3 1.578(7)
F3 P3 1.597(6)
F4 P3 1.567(9)
F5 P3 1.565(6)
F6 P3 1.583(6)
Ni1 P1 2.158(2)
Ni1 P2 2.1720(19)
Ni1 S1 2.258(2)
Ni1 S2 2.2470(19)
